data_1517088
loop_
_publ_author_name
'Zheng, Shijun'
'Thompson, Joe D.'
'Tontcheva, Ana'
'Khan, Saeed I.'
'Rubin, Yves'

_publ_section_title
;
 Perchloro-2,5,8-triazaphenalenyl radical.
;
_journal_issue 9
_journal_name_full 'Organic letters'
_journal_page_first 1861
_journal_page_last 1863
_journal_paper_doi 10.1021/ol050570+
_journal_volume 7
_journal_year 2005
_chemical_formula_sum 'C20 Cl10 N6'
_chemical_formula_weight 678.76
_chemical_name_systematic
; 
 ? 
;
_space_group_IT_number 13
_symmetry_cell_setting monoclinic
_symmetry_space_group_name_Hall '-P 2yc'
_symmetry_space_group_name_H-M 'P 1 2/c 1'
_atom_sites_solution_hydrogens geom
_atom_sites_solution_primary direct
_atom_sites_solution_secondary difmap
_audit_creation_method SHELXL-97
_cell_angle_alpha 90.00
_cell_angle_beta 93.889(3)
_cell_angle_gamma 90.00
_cell_formula_units_Z 2
_cell_length_a 8.7677(14)
_cell_length_b 4.8934(8)
_cell_length_c 25.862(4)
_cell_measurement_reflns_used 3644
_cell_measurement_temperature 100(2)
_cell_measurement_theta_max 28.24
_cell_measurement_theta_min 2.32
_cell_volume 1107.0(3)
_computing_cell_refinement 'Bruker SMART'
_computing_data_collection 'Bruker SMART'
_computing_data_reduction 'Bruker SHELXTL'
_computing_molecular_graphics 'Bruker SHELXTL'
_computing_publication_material 'Bruker SHELXTL'
_computing_structure_refinement 'Bruker SHELXTL'
_computing_structure_solution 'Bruker SHELXTL'
_diffrn_ambient_temperature 100(2)
_diffrn_measured_fraction_theta_full 0.950
_diffrn_measured_fraction_theta_max 0.950
_diffrn_measurement_device_type 'CCD area detector'
_diffrn_measurement_method 'omega scans'
_diffrn_radiation_monochromator graphite
_diffrn_radiation_source 'fine-focus sealed tube'
_diffrn_radiation_type MoK\a
_diffrn_radiation_wavelength 0.71073
_diffrn_reflns_av_R_equivalents 0.0374
_diffrn_reflns_av_sigmaI/netI 0.0541
_diffrn_reflns_limit_h_max 10
_diffrn_reflns_limit_h_min -11
_diffrn_reflns_limit_k_max 6
_diffrn_reflns_limit_k_min -6
_diffrn_reflns_limit_l_max 33
_diffrn_reflns_limit_l_min -34
_diffrn_reflns_number 6676
_diffrn_reflns_theta_full 28.33
_diffrn_reflns_theta_max 28.33
_diffrn_reflns_theta_min 1.58
_diffrn_standards_decay_% 0
_exptl_absorpt_coefficient_mu 1.288
_exptl_absorpt_correction_T_max 1.0000
_exptl_absorpt_correction_T_min 0.7107
_exptl_absorpt_correction_type multi-scan
_exptl_absorpt_process_details 'Sadabs (Bruker)'
_exptl_crystal_colour green
_exptl_crystal_density_diffrn 2.036
_exptl_crystal_density_method 'not measured'
_exptl_crystal_description plate
_exptl_crystal_F_000 664
_exptl_crystal_size_max 0.42
_exptl_crystal_size_mid 0.10
_exptl_crystal_size_min 0.02
_refine_diff_density_max 0.540
_refine_diff_density_min -0.469
_refine_diff_density_rms 0.103
_refine_ls_extinction_method none
_refine_ls_goodness_of_fit_ref 1.000
_refine_ls_hydrogen_treatment mixed
_refine_ls_matrix_type full
_refine_ls_number_parameters 163
_refine_ls_number_reflns 2638
_refine_ls_number_restraints 0
_refine_ls_restrained_S_all 1.000
_refine_ls_R_factor_all 0.0605
_refine_ls_R_factor_gt 0.0419
_refine_ls_shift/su_max 0.000
_refine_ls_shift/su_mean 0.000
_refine_ls_structure_factor_coef Fsqd
_refine_ls_weighting_details 'calc w=1/[\s^2^(Fo^2^)+(0.0568P)^2^+0.0000P] where = P=(Fo^2^+2Fc^2^)/3'
_refine_ls_weighting_scheme calc
_refine_ls_wR_factor_gt 0.0987
_refine_ls_wR_factor_ref 0.1039
_reflns_number_gt 1966
_reflns_number_total 2638
_reflns_threshold_expression >2sigma(I)
_cod_data_source_file ol050570%2Bsi20050316_122055.cif
_cod_data_source_block Dimer2
_cod_depositor_comments
;
The following automatic conversions were performed:

'_symmetry_cell_setting' value 'Monoclinic' changed to 'monoclinic'
according to
/usr/data/users/saulius/automatic-downloads/retrospective/ACS/lib/dictionaries/cif_core.dic
dictionary named 'cif_core.dic' version 2.4.2 from 2011-04-26.

Automatic conversion script
Id: cif_fix_values 2281 2013-09-26 08:29:07Z andrius 
;
_cod_original_sg_symbol_H-M 'P2/c  '
_cod_database_code 1517088

loop_
_symmetry_equiv_pos_as_xyz
'x, y, z'
'-x, y, -z+1/2'
'-x, -y, -z'
'x, -y, z-1/2'

loop_
_atom_site_label
_atom_site_type_symbol
_atom_site_fract_x
_atom_site_fract_y
_atom_site_fract_z
_atom_site_U_iso_or_equiv
_atom_site_adp_type
_atom_site_occupancy
_atom_site_symmetry_multiplicity
_atom_site_calc_flag
Cl1 Cl 0.75353(8) 1.23485(15) 0.29217(3) 0.01608(17) Uani 1 1 d
Cl2 Cl 0.92213(9) 0.70219(18) 0.45386(3) 0.0270(2) Uani 1 1 d
Cl3 Cl 0.70229(10) 0.27018(17) 0.49268(3) 0.0247(2) Uani 1 1 d
Cl4 Cl 0.18793(9) 0.15157(17) 0.39856(3) 0.0253(2) Uani 1 1 d
Cl5 Cl 0.08301(8) 0.59405(18) 0.31925(3) 0.0231(2) Uani 1 1 d
N1 N 0.8035(3) 0.9363(5) 0.37367(9) 0.0163(5) Uani 1 1 d
N2 N 0.4583(3) 0.2612(5) 0.43502(10) 0.0192(6) Uani 1 1 d
N3 N 0.3201(3) 0.7651(5) 0.27879(10) 0.0146(5) Uani 1 1 d
C1 C 0.4747(3) 0.8180(6) 0.27454(11) 0.0125(6) Uani 1 1 d
C2 C 0.5728(3) 0.8211(6) 0.32228(11) 0.0124(6) Uani 1 1 d
C3 C 0.7058(3) 0.9727(6) 0.33208(11) 0.0136(6) Uani 1 1 d
C4 C 0.7755(3) 0.7445(6) 0.40709(11) 0.0165(6) Uani 1 1 d
C5 C 0.6373(3) 0.5927(6) 0.40587(11) 0.0145(6) Uani 1 1 d
C6 C 0.5902(3) 0.3877(6) 0.44030(11) 0.0181(6) Uani 1 1 d
C7 C 0.3534(4) 0.3332(7) 0.39676(12) 0.0193(7) Uani 1 1 d
C8 C 0.3818(3) 0.5291(6) 0.35995(11) 0.0149(6) Uani 1 1 d
C9 C 0.5309(3) 0.6492(6) 0.36292(11) 0.0134(6) Uani 1 1 d
C10 C 0.2773(3) 0.6376(6) 0.31776(11) 0.0149(6) Uani 1 1 d

loop_
_atom_site_aniso_label
_atom_site_aniso_U_11
_atom_site_aniso_U_22
_atom_site_aniso_U_33
_atom_site_aniso_U_23
_atom_site_aniso_U_13
_atom_site_aniso_U_12
Cl1 0.0134(4) 0.0170(4) 0.0179(4) 0.0026(3) 0.0017(3) -0.0034(3)
Cl2 0.0156(4) 0.0414(5) 0.0232(4) 0.0099(4) -0.0057(3) 0.0000(3)
Cl3 0.0277(5) 0.0282(5) 0.0179(4) 0.0086(3) 0.0003(3) 0.0024(3)
Cl4 0.0206(4) 0.0260(4) 0.0300(5) 0.0038(3) 0.0065(3) -0.0085(3)
Cl5 0.0092(4) 0.0379(5) 0.0226(4) 0.0016(3) 0.0027(3) -0.0060(3)
N1 0.0114(13) 0.0203(14) 0.0170(13) 0.0003(11) -0.0003(10) 0.0010(10)
N2 0.0207(14) 0.0186(14) 0.0188(14) 0.0026(11) 0.0044(11) 0.0011(11)
N3 0.0102(12) 0.0170(13) 0.0166(13) -0.0023(10) 0.0019(10) 0.0006(10)
C1 0.0085(14) 0.0113(14) 0.0175(15) -0.0012(11) 0.0005(11) 0.0009(11)
C2 0.0105(14) 0.0142(14) 0.0126(14) 0.0004(11) 0.0010(11) 0.0012(11)
C3 0.0103(14) 0.0172(15) 0.0138(15) 0.0011(12) 0.0042(11) 0.0011(11)
C4 0.0122(15) 0.0241(16) 0.0131(15) -0.0008(12) 0.0001(11) 0.0018(12)
C5 0.0130(15) 0.0162(15) 0.0144(15) -0.0011(12) 0.0023(11) 0.0021(12)
C6 0.0180(16) 0.0219(17) 0.0146(15) 0.0003(13) 0.0036(12) 0.0039(13)
C7 0.0190(17) 0.0203(16) 0.0198(16) 0.0006(13) 0.0090(13) 0.0011(13)
C8 0.0123(15) 0.0169(15) 0.0158(15) -0.0026(12) 0.0033(11) -0.0009(11)
C9 0.0127(15) 0.0128(14) 0.0152(15) -0.0036(12) 0.0042(11) 0.0007(11)
C10 0.0102(14) 0.0193(15) 0.0155(15) -0.0045(12) 0.0032(11) -0.0018(12)

loop_
_atom_type_symbol
_atom_type_description
_atom_type_scat_dispersion_real
_atom_type_scat_dispersion_imag
_atom_type_scat_source
C C 0.0033 0.0016 'International Tables Vol C Tables 4.2.6.8 and 6.1.1.4'
N N 0.0061 0.0033 'International Tables Vol C Tables 4.2.6.8 and 6.1.1.4'
Cl Cl 0.1484 0.1585 'International Tables Vol C Tables 4.2.6.8 and 6.1.1.4'

loop_
_geom_angle_atom_site_label_1
_geom_angle_atom_site_label_2
_geom_angle_atom_site_label_3
_geom_angle
_geom_angle_site_symmetry_1
C4 N1 C3 119.1(3) .
C6 N2 C7 120.4(3) .
C10 N3 C1 119.9(3) .
C1 C1 N3 116.8(3) 2_655
C1 C1 C2 125.1(3) 2_655
N3 C1 C2 117.2(2) .
C3 C2 C9 116.0(3) .
C3 C2 C1 126.9(3) .
C9 C2 C1 117.1(3) .
N1 C3 C2 123.9(3) .
N1 C3 Cl1 114.4(2) .
C2 C3 Cl1 121.6(2) .
N1 C4 C5 123.9(3) .
N1 C4 Cl2 112.7(2) .
C5 C4 Cl2 123.3(2) .
C4 C5 C6 129.7(3) .
C4 C5 C9 115.3(3) .
C6 C5 C9 114.9(3) .
N2 C6 C5 124.1(3) .
N2 C6 Cl3 112.2(2) .
C5 C6 Cl3 123.7(2) .
N2 C7 C8 122.6(3) .
N2 C7 Cl4 112.5(2) .
C8 C7 Cl4 124.9(3) .
C7 C8 C9 117.0(3) .
C7 C8 C10 128.7(3) .
C9 C8 C10 114.3(3) .
C2 C9 C5 120.3(3) .
C2 C9 C8 119.1(3) .
C5 C9 C8 120.6(3) .
N3 C10 C8 124.3(3) .
N3 C10 Cl5 115.3(2) .
C8 C10 Cl5 120.4(2) .

loop_
_geom_bond_atom_site_label_1
_geom_bond_atom_site_label_2
_geom_bond_distance
_geom_bond_site_symmetry_2
Cl1 C3 1.716(3) .
Cl2 C4 1.717(3) .
Cl3 C6 1.718(3) .
Cl4 C7 1.705(3) .
Cl5 C10 1.720(3) .
N1 C4 1.310(4) .
N1 C3 1.340(4) .
N2 C6 1.310(4) .
N2 C7 1.351(4) .
N3 C10 1.264(4) .
N3 C1 1.391(4) .
C1 C1 1.373(6) 2_655
C1 C2 1.456(4) .
C2 C3 1.391(4) .
C2 C9 1.414(4) .
C4 C5 1.419(4) .
C5 C6 1.421(4) .
C5 C9 1.428(4) .
C7 C8 1.386(4) .
C8 C9 1.431(4) .
C8 C10 1.476(4) .

loop_
_geom_torsion_atom_site_label_1
_geom_torsion_atom_site_label_2
_geom_torsion_atom_site_label_3
_geom_torsion_atom_site_label_4
_geom_torsion
_geom_torsion_site_symmetry_1
_geom_torsion_site_symmetry_4
C10 N3 C1 C1 146.4(2) . 2_655
C10 N3 C1 C2 -23.2(4) . .
C1 C1 C2 C3 40.8(4) 2_655 .
N3 C1 C2 C3 -150.5(3) . .
C1 C1 C2 C9 -138.06(19) 2_655 .
N3 C1 C2 C9 30.6(4) . .
C4 N1 C3 C2 1.2(4) . .
C4 N1 C3 Cl1 178.7(2) . .
C9 C2 C3 N1 9.4(4) . .
C1 C2 C3 N1 -169.4(3) . .
C9 C2 C3 Cl1 -167.8(2) . .
C1 C2 C3 Cl1 13.3(4) . .
C3 N1 C4 C5 -8.4(4) . .
C3 N1 C4 Cl2 173.3(2) . .
N1 C4 C5 C6 -177.6(3) . .
Cl2 C4 C5 C6 0.5(5) . .
N1 C4 C5 C9 4.1(4) . .
Cl2 C4 C5 C9 -177.8(2) . .
C7 N2 C6 C5 -3.8(5) . .
C7 N2 C6 Cl3 177.9(2) . .
C4 C5 C6 N2 179.9(3) . .
C9 C5 C6 N2 -1.8(4) . .
C4 C5 C6 Cl3 -2.0(5) . .
C9 C5 C6 Cl3 176.3(2) . .
C6 N2 C7 C8 3.8(5) . .
C6 N2 C7 Cl4 -177.6(2) . .
N2 C7 C8 C9 1.9(4) . .
Cl4 C7 C8 C9 -176.5(2) . .
N2 C7 C8 C10 -176.8(3) . .
Cl4 C7 C8 C10 4.8(5) . .
C3 C2 C9 C5 -13.3(4) . .
C1 C2 C9 C5 165.6(3) . .
C3 C2 C9 C8 167.8(3) . .
C1 C2 C9 C8 -13.2(4) . .
C4 C5 C9 C2 7.2(4) . .
C6 C5 C9 C2 -171.4(3) . .
C4 C5 C9 C8 -174.0(3) . .
C6 C5 C9 C8 7.5(4) . .
C7 C8 C9 C2 171.2(3) . .
C10 C8 C9 C2 -9.8(4) . .
C7 C8 C9 C5 -7.6(4) . .
C10 C8 C9 C5 171.3(3) . .
C1 N3 C10 C8 -1.9(5) . .
C1 N3 C10 Cl5 178.2(2) . .
C7 C8 C10 N3 -162.3(3) . .
C9 C8 C10 N3 18.9(4) . .
C7 C8 C10 Cl5 17.6(4) . .
C9 C8 C10 Cl5 -161.2(2) . .
